data_4314796
loop_
_publ_author_name
'Alexander M. Spokoyny'
'Mari S. Rosen'
'Pirmin A. Ulmann'
'Charlotte Stern'
'Chad A. Mirkin'

_publ_section_title
;
 Selective Formation of Heteroligated Pt(II) Complexes with Bidentate
 Phosphine-Thioether (P,S) and Phosphine-Selenoether (P,Se) Ligands via
 the Halide-Induced Ligand Rearrangement Reaction
;
_journal_name_full 'Inorganic Chemistry'
_journal_page_first 1577
_journal_page_last 1586
_journal_paper_doi 10.1021/ic901991w
_journal_volume 49
_journal_year 2010
_chemical_formula_sum 'C36 H38 Cl4 P2 Pt Se2'
_chemical_formula_weight 1027.41
_chemical_name_systematic
; 
 ? 
;
_space_group_IT_number 2
_symmetry_cell_setting triclinic
_symmetry_space_group_name_Hall '-P 1'
_symmetry_space_group_name_H-M 'P -1'
_atom_sites_solution_hydrogens geom
_atom_sites_solution_primary direct
_atom_sites_solution_secondary difmap
_audit_creation_method SHELXL-97
_cell_angle_alpha 83.477(2)
_cell_angle_beta 86.362(2)
_cell_angle_gamma 85.674(2)
_cell_formula_units_Z 2
_cell_length_a 9.7387(11)
_cell_length_b 11.5991(13)
_cell_length_c 16.6505(18)
_cell_measurement_reflns_used 5079
_cell_measurement_temperature 100(2)
_cell_measurement_theta_max 28.48
_cell_measurement_theta_min 2.47
_cell_volume 1860.5(4)
_computing_cell_refinement 'Bruker SMART'
_computing_data_collection 'Bruker SMART'
_computing_data_reduction 'Bruker SAINT'
_computing_molecular_graphics 'Bruker SHELXTL'
_computing_publication_material 'Bruker SHELXTL'
_computing_structure_refinement 'SHELXL-97 (Sheldrick, 1997)'
_computing_structure_solution 'SHELXS-97 (Sheldrick, 1990)'
_diffrn_ambient_temperature 100(2)
_diffrn_measured_fraction_theta_full 0.974
_diffrn_measured_fraction_theta_max 0.888
_diffrn_measurement_device_type 'CCD area detector'
_diffrn_measurement_method 'omega scans'
_diffrn_radiation_monochromator graphite
_diffrn_radiation_source 'fine-focus sealed tube'
_diffrn_radiation_type MoK\a
_diffrn_radiation_wavelength 0.71073
_diffrn_reflns_av_R_equivalents 0.0293
_diffrn_reflns_av_sigmaI/netI 0.0461
_diffrn_reflns_limit_h_max 12
_diffrn_reflns_limit_h_min -12
_diffrn_reflns_limit_k_max 15
_diffrn_reflns_limit_k_min -14
_diffrn_reflns_limit_l_max 21
_diffrn_reflns_limit_l_min -21
_diffrn_reflns_number 16962
_diffrn_reflns_theta_full 27.50
_diffrn_reflns_theta_max 28.75
_diffrn_reflns_theta_min 1.77
_exptl_absorpt_coefficient_mu 6.126
_exptl_absorpt_correction_T_max 0.8310
_exptl_absorpt_correction_T_min 0.1114
_exptl_absorpt_correction_type numerical
_exptl_absorpt_process_details 'face indexed'
_exptl_crystal_colour colorless
_exptl_crystal_density_diffrn 1.834
_exptl_crystal_density_method 'not measured'
_exptl_crystal_description plate
_exptl_crystal_F_000 996
_exptl_crystal_size_max 0.500
_exptl_crystal_size_mid 0.316
_exptl_crystal_size_min 0.030
_refine_diff_density_max 3.319
_refine_diff_density_min -2.060
_refine_diff_density_rms 0.191
_refine_ls_extinction_method none
_refine_ls_goodness_of_fit_ref 1.047
_refine_ls_hydrogen_treatment constr
_refine_ls_matrix_type full
_refine_ls_number_parameters 407
_refine_ls_number_reflns 8588
_refine_ls_number_restraints 0
_refine_ls_restrained_S_all 1.047
_refine_ls_R_factor_all 0.0491
_refine_ls_R_factor_gt 0.0365
_refine_ls_shift/su_max 0.001
_refine_ls_shift/su_mean 0.000
_refine_ls_structure_factor_coef Fsqd
_refine_ls_weighting_details 'calc w=1/[\s^2^(Fo^2^)+(0.0581P)^2^+0.0000P] where P=(Fo^2^+2Fc^2^)/3'
_refine_ls_weighting_scheme calc
_refine_ls_wR_factor_gt 0.0893
_refine_ls_wR_factor_ref 0.0956
_reflns_number_gt 7175
_reflns_number_total 8588
_reflns_threshold_expression >2sigma(I)
_cod_data_source_file ic901991w_si_001_4.cif
_cod_data_source_block compund5a
_cod_depositor_comments
;
The following automatic conversions were performed:

'_symmetry_cell_setting' value 'Triclinic' changed to 'triclinic'
according to the built-in table from CIF Core dictionary named
'cif_core.dic' version 2.4.1 from 2010-06-29.

Automatic conversion script
Id: cif_fix_values 1646 2011-03-28 12:23:43Z adriana 
;
_cod_database_code 4314796

loop_
_symmetry_equiv_pos_as_xyz
'x, y, z'
'-x, -y, -z'

loop_
_atom_site_label
_atom_site_type_symbol
_atom_site_fract_x
_atom_site_fract_y
_atom_site_fract_z
_atom_site_U_iso_or_equiv
_atom_site_adp_type
_atom_site_occupancy
_atom_site_symmetry_multiplicity
_atom_site_calc_flag
_atom_site_refinement_flags
_atom_site_disorder_assembly
_atom_site_disorder_group
Pt1 Pt 0.702944(16) 0.689820(16) 0.715569(10) 0.01589(6) Uani 1 1 d . . .
Se1 Se 0.58147(5) 0.76854(4) 0.59383(3) 0.01932(11) Uani 1 1 d . . .
Se2 Se 0.68356(5) 0.94706(5) 0.94979(3) 0.02662(12) Uani 1 1 d . . .
Cl1 Cl 0.51139(11) 0.77052(11) 0.78949(7) 0.0226(2) Uani 1 1 d . . .
Cl2 Cl 0.43226(11) 0.64256(11) 0.37884(7) 0.0240(2) Uani 1 1 d . . .
Cl3 Cl 0.70011(14) 0.02792(13) 0.68712(9) 0.0398(3) Uani 1 1 d . . .
Cl4 Cl 0.41422(16) 0.04451(14) 0.63945(10) 0.0444(4) Uani 1 1 d . . .
P1 P 0.87142(11) 0.62713(11) 0.63021(7) 0.0156(2) Uani 1 1 d . . .
P2 P 0.78873(12) 0.60966(11) 0.83550(7) 0.0160(2) Uani 1 1 d . . .
C1 C 0.4415(5) 0.6562(5) 0.6016(3) 0.0266(11) Uani 1 1 d . . .
H1A H 0.3985 0.6601 0.5497 0.040 Uiso 1 1 calc R . .
H1B H 0.3710 0.6740 0.6440 0.040 Uiso 1 1 calc R . .
H1C H 0.4843 0.5778 0.6152 0.040 Uiso 1 1 calc R . .
C2 C 0.7006(5) 0.7061(4) 0.5071(3) 0.0212(10) Uani 1 1 d . . .
H2A H 0.6429 0.6855 0.4647 0.025 Uiso 1 1 calc R . .
H2B H 0.7616 0.7664 0.4820 0.025 Uiso 1 1 calc R . .
C3 C 0.7884(5) 0.5985(4) 0.5397(3) 0.0198(10) Uani 1 1 d . . .
H3A H 0.8596 0.5774 0.4978 0.024 Uiso 1 1 calc R . .
H3B H 0.7296 0.5323 0.5531 0.024 Uiso 1 1 calc R . .
C4 C 0.9884(4) 0.7386(4) 0.5944(3) 0.0172(9) Uani 1 1 d . . .
C5 C 0.9860(5) 0.8413(4) 0.6318(3) 0.0226(10) Uani 1 1 d . . .
H5 H 0.9237 0.8523 0.6770 0.027 Uiso 1 1 calc R . .
C6 C 1.0750(5) 0.9270(5) 0.6027(3) 0.0297(12) Uani 1 1 d . . .
H6 H 1.0749 0.9957 0.6289 0.036 Uiso 1 1 calc R . .
C7 C 1.1640(5) 0.9122(5) 0.5355(3) 0.0277(11) Uani 1 1 d . . .
H7 H 1.2235 0.9713 0.5152 0.033 Uiso 1 1 calc R . .
C8 C 1.1658(5) 0.8114(5) 0.4982(3) 0.0273(11) Uani 1 1 d . . .
H8 H 1.2268 0.8014 0.4523 0.033 Uiso 1 1 calc R . .
C9 C 1.0791(5) 0.7251(4) 0.5275(3) 0.0224(10) Uani 1 1 d . . .
H9 H 1.0815 0.6559 0.5017 0.027 Uiso 1 1 calc R . .
C10 C 0.9759(4) 0.4938(4) 0.6554(2) 0.0158(9) Uani 1 1 d . . .
C11 C 0.9092(5) 0.3901(4) 0.6686(3) 0.0204(10) Uani 1 1 d . . .
H11 H 0.8119 0.3912 0.6660 0.024 Uiso 1 1 calc R . .
C12 C 0.9863(5) 0.2855(4) 0.6855(3) 0.0237(10) Uani 1 1 d . . .
H12 H 0.9415 0.2148 0.6948 0.028 Uiso 1 1 calc R . .
C13 C 1.1295(5) 0.2837(5) 0.6890(3) 0.0243(10) Uani 1 1 d . . .
H13 H 1.1817 0.2120 0.7009 0.029 Uiso 1 1 calc R . .
C14 C 1.1947(5) 0.3857(5) 0.6752(3) 0.0225(10) Uani 1 1 d . . .
H14 H 1.2922 0.3839 0.6766 0.027 Uiso 1 1 calc R . .
C15 C 1.1193(4) 0.4909(4) 0.6593(2) 0.0186(9) Uani 1 1 d . . .
H15 H 1.1649 0.5612 0.6510 0.022 Uiso 1 1 calc R . .
C16 C 0.7515(5) 0.7069(4) 0.9153(3) 0.0229(10) Uani 1 1 d . . .
H16A H 0.6524 0.7064 0.9327 0.028 Uiso 1 1 calc R . .
H16B H 0.8050 0.6767 0.9628 0.028 Uiso 1 1 calc R . .
C17 C 0.7867(5) 0.8328(4) 0.8879(3) 0.0234(10) Uani 1 1 d . . .
H17A H 0.7675 0.8515 0.8300 0.028 Uiso 1 1 calc R . .
H17B H 0.8865 0.8389 0.8929 0.028 Uiso 1 1 calc R . .
C18 C 0.7917(5) 0.9459(5) 1.0414(3) 0.0252(11) Uani 1 1 d . . .
C19 C 0.7404(6) 1.0176(5) 1.1003(3) 0.0298(12) Uani 1 1 d . . .
H19 H 0.6532 1.0596 1.0949 0.036 Uiso 1 1 calc R . .
C20 C 0.8166(6) 1.0273(5) 1.1664(3) 0.0372(14) Uani 1 1 d . . .
H20 H 0.7809 1.0753 1.2065 0.045 Uiso 1 1 calc R . .
C21 C 0.9453(6) 0.9671(5) 1.1745(3) 0.0318(12) Uani 1 1 d . . .
H21 H 0.9983 0.9756 1.2193 0.038 Uiso 1 1 calc R . .
C22 C 0.9951(6) 0.8956(5) 1.1176(3) 0.0322(12) Uani 1 1 d . . .
H22 H 1.0817 0.8530 1.1236 0.039 Uiso 1 1 calc R . .
C23 C 0.9192(5) 0.8850(5) 1.0508(3) 0.0284(11) Uani 1 1 d . . .
H23 H 0.9549 0.8358 1.0115 0.034 Uiso 1 1 calc R . .
C24 C 0.9715(4) 0.5705(4) 0.8394(3) 0.0177(9) Uani 1 1 d . . .
C25 C 1.0254(5) 0.4564(5) 0.8617(3) 0.0247(11) Uani 1 1 d . . .
H25 H 0.9650 0.3957 0.8753 0.030 Uiso 1 1 calc R . .
C26 C 1.1664(5) 0.4325(5) 0.8639(3) 0.0295(12) Uani 1 1 d . . .
H26 H 1.2029 0.3552 0.8786 0.035 Uiso 1 1 calc R . .
C27 C 1.2561(5) 0.5229(5) 0.8444(3) 0.0324(13) Uani 1 1 d . . .
H27 H 1.3530 0.5068 0.8464 0.039 Uiso 1 1 calc R . .
C28 C 1.2029(5) 0.6338(5) 0.8225(3) 0.0294(12) Uani 1 1 d . . .
H28 H 1.2635 0.6944 0.8093 0.035 Uiso 1 1 calc R . .
C29 C 1.0613(5) 0.6591(5) 0.8193(3) 0.0248(11) Uani 1 1 d . . .
H29 H 1.0258 0.7363 0.8035 0.030 Uiso 1 1 calc R . .
C30 C 0.7027(5) 0.4799(4) 0.8731(3) 0.0197(9) Uani 1 1 d . . .
C31 C 0.6325(5) 0.4224(4) 0.8202(3) 0.0216(10) Uani 1 1 d . . .
H31 H 0.6292 0.4523 0.7648 0.026 Uiso 1 1 calc R . .
C32 C 0.5675(5) 0.3217(5) 0.8487(3) 0.0292(11) Uani 1 1 d . . .
H32 H 0.5216 0.2820 0.8126 0.035 Uiso 1 1 calc R . .
C33 C 0.5698(6) 0.2797(5) 0.9299(3) 0.0317(12) Uani 1 1 d . . .
H33 H 0.5237 0.2119 0.9496 0.038 Uiso 1 1 calc R . .
C34 C 0.6381(6) 0.3352(5) 0.9818(3) 0.0377(14) Uani 1 1 d . . .
H34 H 0.6401 0.3051 1.0372 0.045 Uiso 1 1 calc R . .
C35 C 0.7048(6) 0.4352(5) 0.9544(3) 0.0314(12) Uani 1 1 d . . .
H35 H 0.7518 0.4731 0.9910 0.038 Uiso 1 1 calc R . .
C36 C 0.5274(5) 0.0831(5) 0.7081(3) 0.0330(12) Uani 1 1 d . . .
H36A H 0.4965 0.0525 0.7637 0.040 Uiso 1 1 calc R . .
H36B H 0.5247 0.1690 0.7055 0.040 Uiso 1 1 calc R . .

loop_
_atom_site_aniso_label
_atom_site_aniso_U_11
_atom_site_aniso_U_22
_atom_site_aniso_U_33
_atom_site_aniso_U_23
_atom_site_aniso_U_13
_atom_site_aniso_U_12
Pt1 0.01294(9) 0.02346(11) 0.01148(9) -0.00526(6) 0.00340(6) -0.00096(6)
Se1 0.0183(2) 0.0244(3) 0.0152(2) -0.00487(18) -0.00010(17) 0.00321(18)
Se2 0.0228(2) 0.0316(3) 0.0268(3) -0.0114(2) 0.0021(2) -0.0006(2)
Cl1 0.0155(5) 0.0309(6) 0.0210(6) -0.0078(5) 0.0083(4) 0.0002(5)
Cl2 0.0181(5) 0.0334(7) 0.0214(6) -0.0062(5) -0.0016(4) -0.0020(5)
Cl3 0.0311(7) 0.0411(8) 0.0438(8) 0.0092(6) 0.0018(6) -0.0036(6)
Cl4 0.0418(8) 0.0401(9) 0.0530(9) -0.0151(7) -0.0124(7) 0.0092(7)
P1 0.0133(5) 0.0230(6) 0.0103(5) -0.0048(4) 0.0024(4) 0.0014(4)
P2 0.0169(5) 0.0216(6) 0.0097(5) -0.0040(4) 0.0035(4) -0.0037(5)
C1 0.018(2) 0.038(3) 0.025(3) -0.007(2) 0.0003(19) -0.005(2)
C2 0.025(2) 0.028(3) 0.011(2) -0.0059(18) -0.0017(18) 0.000(2)
C3 0.022(2) 0.024(3) 0.014(2) -0.0060(18) 0.0004(18) 0.0026(19)
C4 0.0140(19) 0.026(2) 0.010(2) 0.0001(17) 0.0027(16) 0.0023(18)
C5 0.023(2) 0.030(3) 0.014(2) -0.0055(19) 0.0060(18) -0.003(2)
C6 0.035(3) 0.032(3) 0.025(3) -0.008(2) 0.001(2) -0.012(2)
C7 0.025(2) 0.029(3) 0.028(3) -0.001(2) 0.005(2) -0.007(2)
C8 0.021(2) 0.038(3) 0.021(3) 0.001(2) 0.0085(19) -0.001(2)
C9 0.023(2) 0.030(3) 0.014(2) -0.0039(19) 0.0041(18) 0.001(2)
C10 0.015(2) 0.026(2) 0.0063(19) -0.0051(17) 0.0037(15) 0.0026(18)
C11 0.017(2) 0.029(3) 0.016(2) -0.0056(19) 0.0001(17) 0.0002(19)
C12 0.028(2) 0.025(3) 0.018(2) -0.0020(19) -0.0009(19) 0.000(2)
C13 0.027(2) 0.028(3) 0.016(2) -0.0038(19) -0.0009(19) 0.012(2)
C14 0.014(2) 0.041(3) 0.012(2) -0.004(2) -0.0010(17) 0.004(2)
C15 0.015(2) 0.032(3) 0.008(2) -0.0015(18) 0.0024(16) -0.0055(19)
C16 0.022(2) 0.033(3) 0.015(2) -0.009(2) 0.0033(18) -0.006(2)
C17 0.022(2) 0.031(3) 0.018(2) -0.008(2) 0.0015(19) -0.003(2)
C18 0.027(2) 0.029(3) 0.020(2) -0.006(2) 0.005(2) -0.007(2)
C19 0.033(3) 0.030(3) 0.026(3) -0.007(2) 0.007(2) -0.003(2)
C20 0.055(4) 0.035(3) 0.021(3) -0.006(2) 0.008(3) -0.011(3)
C21 0.048(3) 0.034(3) 0.015(2) 0.000(2) -0.003(2) -0.016(3)
C22 0.038(3) 0.033(3) 0.026(3) 0.001(2) -0.002(2) -0.009(2)
C23 0.032(3) 0.026(3) 0.026(3) -0.001(2) 0.003(2) 0.000(2)
C24 0.016(2) 0.028(3) 0.010(2) -0.0054(18) 0.0009(16) -0.0025(19)
C25 0.025(2) 0.038(3) 0.011(2) -0.004(2) 0.0004(18) -0.002(2)
C26 0.029(3) 0.044(3) 0.015(2) -0.006(2) -0.003(2) 0.011(2)
C27 0.018(2) 0.057(4) 0.024(3) -0.013(3) -0.002(2) 0.002(2)
C28 0.018(2) 0.050(4) 0.023(3) -0.014(2) 0.0039(19) -0.009(2)
C29 0.020(2) 0.035(3) 0.019(2) -0.007(2) 0.0029(19) 0.000(2)
C30 0.018(2) 0.025(3) 0.016(2) -0.0042(18) 0.0050(17) -0.0024(19)
C31 0.019(2) 0.026(3) 0.020(2) -0.0066(19) 0.0047(18) -0.0016(19)
C32 0.029(3) 0.029(3) 0.032(3) -0.012(2) 0.006(2) -0.005(2)
C33 0.034(3) 0.027(3) 0.033(3) -0.003(2) 0.012(2) -0.008(2)
C34 0.048(3) 0.048(4) 0.017(3) 0.002(2) 0.007(2) -0.013(3)
C35 0.042(3) 0.038(3) 0.016(2) -0.003(2) 0.001(2) -0.017(3)
C36 0.032(3) 0.041(3) 0.026(3) -0.008(2) 0.000(2) 0.001(2)

loop_
_atom_type_symbol
_atom_type_description
_atom_type_scat_dispersion_real
_atom_type_scat_dispersion_imag
_atom_type_scat_source
C C 0.0033 0.0016 'International Tables Vol C Tables 4.2.6.8 and 6.1.1.4'
H H 0.0000 0.0000 'International Tables Vol C Tables 4.2.6.8 and 6.1.1.4'
P P 0.1023 0.0942 'International Tables Vol C Tables 4.2.6.8 and 6.1.1.4'
Cl Cl 0.1484 0.1585 'International Tables Vol C Tables 4.2.6.8 and 6.1.1.4'
Se Se -0.0929 2.2259 'International Tables Vol C Tables 4.2.6.8 and 6.1.1.4'
Pt Pt -1.7033 8.3905 'International Tables Vol C Tables 4.2.6.8 and 6.1.1.4'

loop_
_geom_angle_atom_site_label_1
_geom_angle_atom_site_label_2
_geom_angle_atom_site_label_3
_geom_angle
_geom_angle_site_symmetry_1
_geom_angle_site_symmetry_3
_geom_angle_publ_flag
P1 Pt1 P2 99.40(4) . . ?
P1 Pt1 Cl1 171.96(4) . . ?
P2 Pt1 Cl1 88.62(4) . . ?
P1 Pt1 Se1 86.15(3) . . ?
P2 Pt1 Se1 172.63(3) . . ?
Cl1 Pt1 Se1 85.91(3) . . ?
C1 Se1 C2 97.9(2) . . ?
C1 Se1 Pt1 97.94(15) . . ?
C2 Se1 Pt1 102.12(13) . . ?
C18 Se2 C17 102.5(2) . . ?
C10 P1 C4 107.1(2) . . ?
C10 P1 C3 102.9(2) . . ?
C4 P1 C3 104.6(2) . . ?
C10 P1 Pt1 121.58(14) . . ?
C4 P1 Pt1 112.48(15) . . ?
C3 P1 Pt1 106.40(15) . . ?
C24 P2 C30 106.3(2) . . ?
C24 P2 C16 104.3(2) . . ?
C30 P2 C16 104.3(2) . . ?
C24 P2 Pt1 119.04(15) . . ?
C30 P2 Pt1 110.30(15) . . ?
C16 P2 Pt1 111.46(17) . . ?
Se1 C1 H1A 109.5 . . ?
Se1 C1 H1B 109.5 . . ?
H1A C1 H1B 109.5 . . ?
Se1 C1 H1C 109.5 . . ?
H1A C1 H1C 109.5 . . ?
H1B C1 H1C 109.5 . . ?
C3 C2 Se1 111.1(3) . . ?
C3 C2 H2A 109.4 . . ?
Se1 C2 H2A 109.4 . . ?
C3 C2 H2B 109.4 . . ?
Se1 C2 H2B 109.4 . . ?
H2A C2 H2B 108.0 . . ?
C2 C3 P1 110.1(3) . . ?
C2 C3 H3A 109.6 . . ?
P1 C3 H3A 109.6 . . ?
C2 C3 H3B 109.6 . . ?
P1 C3 H3B 109.6 . . ?
H3A C3 H3B 108.2 . . ?
C9 C4 C5 119.0(4) . . ?
C9 C4 P1 120.3(4) . . ?
C5 C4 P1 120.7(3) . . ?
C6 C5 C4 120.0(4) . . ?
C6 C5 H5 120.0 . . ?
C4 C5 H5 120.0 . . ?
C7 C6 C5 120.1(5) . . ?
C7 C6 H6 119.9 . . ?
C5 C6 H6 119.9 . . ?
C8 C7 C6 120.0(5) . . ?
C8 C7 H7 120.0 . . ?
C6 C7 H7 120.0 . . ?
C7 C8 C9 120.2(4) . . ?
C7 C8 H8 119.9 . . ?
C9 C8 H8 119.9 . . ?
C8 C9 C4 120.7(5) . . ?
C8 C9 H9 119.7 . . ?
C4 C9 H9 119.7 . . ?
C11 C10 C15 119.7(4) . . ?
C11 C10 P1 117.7(3) . . ?
C15 C10 P1 122.5(4) . . ?
C12 C11 C10 119.4(4) . . ?
C12 C11 H11 120.3 . . ?
C10 C11 H11 120.3 . . ?
C11 C12 C13 120.3(5) . . ?
C11 C12 H12 119.9 . . ?
C13 C12 H12 119.9 . . ?
C14 C13 C12 120.1(5) . . ?
C14 C13 H13 120.0 . . ?
C12 C13 H13 120.0 . . ?
C13 C14 C15 120.4(4) . . ?
C13 C14 H14 119.8 . . ?
C15 C14 H14 119.8 . . ?
C14 C15 C10 120.0(4) . . ?
C14 C15 H15 120.0 . . ?
C10 C15 H15 120.0 . . ?
C17 C16 P2 113.0(3) . . ?
C17 C16 H16A 109.0 . . ?
P2 C16 H16A 109.0 . . ?
C17 C16 H16B 109.0 . . ?
P2 C16 H16B 109.0 . . ?
H16A C16 H16B 107.8 . . ?
C16 C17 Se2 113.5(3) . . ?
C16 C17 H17A 108.9 . . ?
Se2 C17 H17A 108.9 . . ?
C16 C17 H17B 108.9 . . ?
Se2 C17 H17B 108.9 . . ?
H17A C17 H17B 107.7 . . ?
C23 C18 C19 118.9(5) . . ?
C23 C18 Se2 124.6(4) . . ?
C19 C18 Se2 116.3(4) . . ?
C20 C19 C18 120.1(5) . . ?
C20 C19 H19 120.0 . . ?
C18 C19 H19 120.0 . . ?
C19 C20 C21 120.5(5) . . ?
C19 C20 H20 119.8 . . ?
C21 C20 H20 119.8 . . ?
C22 C21 C20 119.6(5) . . ?
C22 C21 H21 120.2 . . ?
C20 C21 H21 120.2 . . ?
C21 C22 C23 120.4(5) . . ?
C21 C22 H22 119.8 . . ?
C23 C22 H22 119.8 . . ?
C18 C23 C22 120.5(5) . . ?
C18 C23 H23 119.7 . . ?
C22 C23 H23 119.7 . . ?
C29 C24 C25 119.6(4) . . ?
C29 C24 P2 117.5(4) . . ?
C25 C24 P2 122.9(3) . . ?
C26 C25 C24 120.0(5) . . ?
C26 C25 H25 120.0 . . ?
C24 C25 H25 120.0 . . ?
C25 C26 C27 120.0(5) . . ?
C25 C26 H26 120.0 . . ?
C27 C26 H26 120.0 . . ?
C28 C27 C26 119.7(5) . . ?
C28 C27 H27 120.1 . . ?
C26 C27 H27 120.1 . . ?
C27 C28 C29 121.0(5) . . ?
C27 C28 H28 119.5 . . ?
C29 C28 H28 119.5 . . ?
C28 C29 C24 119.7(5) . . ?
C28 C29 H29 120.1 . . ?
C24 C29 H29 120.1 . . ?
C35 C30 C31 118.9(4) . . ?
C35 C30 P2 121.1(4) . . ?
C31 C30 P2 120.0(3) . . ?
C32 C31 C30 120.2(5) . . ?
C32 C31 H31 119.9 . . ?
C30 C31 H31 119.9 . . ?
C33 C32 C31 119.8(5) . . ?
C33 C32 H32 120.1 . . ?
C31 C32 H32 120.1 . . ?
C34 C33 C32 120.3(5) . . ?
C34 C33 H33 119.9 . . ?
C32 C33 H33 119.9 . . ?
C33 C34 C35 120.8(5) . . ?
C33 C34 H34 119.6 . . ?
C35 C34 H34 119.6 . . ?
C34 C35 C30 120.0(5) . . ?
C34 C35 H35 120.0 . . ?
C30 C35 H35 120.0 . . ?
Cl4 C36 Cl3 112.0(3) . . ?
Cl4 C36 H36A 109.2 . . ?
Cl3 C36 H36A 109.2 . . ?
Cl4 C36 H36B 109.2 . . ?
Cl3 C36 H36B 109.2 . . ?
H36A C36 H36B 107.9 . . ?

loop_
_geom_bond_atom_site_label_1
_geom_bond_atom_site_label_2
_geom_bond_distance
_geom_bond_site_symmetry_2
_geom_bond_publ_flag
Pt1 P1 2.2360(11) . ?
Pt1 P2 2.2854(12) . ?
Pt1 Cl1 2.3618(11) . ?
Pt1 Se1 2.4622(5) . ?
Se1 C1 1.944(5) . ?
Se1 C2 1.964(5) . ?
Se2 C18 1.906(5) . ?
Se2 C17 1.951(5) . ?
Cl3 C36 1.782(5) . ?
Cl4 C36 1.753(6) . ?
P1 C10 1.809(5) . ?
P1 C4 1.812(5) . ?
P1 C3 1.829(4) . ?
P2 C24 1.807(4) . ?
P2 C30 1.808(5) . ?
P2 C16 1.841(5) . ?
C1 H1A 0.9800 . ?
C1 H1B 0.9800 . ?
C1 H1C 0.9800 . ?
C2 C3 1.526(6) . ?
C2 H2A 0.9900 . ?
C2 H2B 0.9900 . ?
C3 H3A 0.9900 . ?
C3 H3B 0.9900 . ?
C4 C9 1.393(6) . ?
C4 C5 1.403(7) . ?
C5 C6 1.394(7) . ?
C5 H5 0.9500 . ?
C6 C7 1.389(7) . ?
C6 H6 0.9500 . ?
C7 C8 1.383(7) . ?
C7 H7 0.9500 . ?
C8 C9 1.386(7) . ?
C8 H8 0.9500 . ?
C9 H9 0.9500 . ?
C10 C11 1.399(7) . ?
C10 C15 1.400(6) . ?
C11 C12 1.388(7) . ?
C11 H11 0.9500 . ?
C12 C13 1.398(7) . ?
C12 H12 0.9500 . ?
C13 C14 1.374(7) . ?
C13 H13 0.9500 . ?
C14 C15 1.384(7) . ?
C14 H14 0.9500 . ?
C15 H15 0.9500 . ?
C16 C17 1.537(7) . ?
C16 H16A 0.9900 . ?
C16 H16B 0.9900 . ?
C17 H17A 0.9900 . ?
C17 H17B 0.9900 . ?
C18 C23 1.390(7) . ?
C18 C19 1.401(7) . ?
C19 C20 1.386(8) . ?
C19 H19 0.9500 . ?
C20 C21 1.395(8) . ?
C20 H20 0.9500 . ?
C21 C22 1.372(8) . ?
C21 H21 0.9500 . ?
C22 C23 1.395(7) . ?
C22 H22 0.9500 . ?
C23 H23 0.9500 . ?
C24 C29 1.398(7) . ?
C24 C25 1.405(7) . ?
C25 C26 1.382(7) . ?
C25 H25 0.9500 . ?
C26 C27 1.412(8) . ?
C26 H26 0.9500 . ?
C27 C28 1.369(8) . ?
C27 H27 0.9500 . ?
C28 C29 1.391(6) . ?
C28 H28 0.9500 . ?
C29 H29 0.9500 . ?
C30 C35 1.394(6) . ?
C30 C31 1.402(6) . ?
C31 C32 1.392(7) . ?
C31 H31 0.9500 . ?
C32 C33 1.384(8) . ?
C32 H32 0.9500 . ?
C33 C34 1.367(8) . ?
C33 H33 0.9500 . ?
C34 C35 1.389(8) . ?
C34 H34 0.9500 . ?
C35 H35 0.9500 . ?
C36 H36A 0.9900 . ?
C36 H36B 0.9900 . ?

loop_
_geom_torsion_atom_site_label_1
_geom_torsion_atom_site_label_2
_geom_torsion_atom_site_label_3
_geom_torsion_atom_site_label_4
_geom_torsion
_geom_torsion_site_symmetry_1
_geom_torsion_site_symmetry_2
_geom_torsion_site_symmetry_3
_geom_torsion_site_symmetry_4
_geom_torsion_publ_flag
P1 Pt1 Se1 C1 107.12(16) . . . . ?
P2 Pt1 Se1 C1 -32.0(3) . . . . ?
Cl1 Pt1 Se1 C1 -74.20(16) . . . . ?
P1 Pt1 Se1 C2 7.19(15) . . . . ?
P2 Pt1 Se1 C2 -131.9(3) . . . . ?
Cl1 Pt1 Se1 C2 -174.13(15) . . . . ?
P2 Pt1 P1 C10 28.08(18) . . . . ?
Cl1 Pt1 P1 C10 -156.5(3) . . . . ?
Se1 Pt1 P1 C10 -147.03(18) . . . . ?
P2 Pt1 P1 C4 -100.87(16) . . . . ?
Cl1 Pt1 P1 C4 74.5(3) . . . . ?
Se1 Pt1 P1 C4 84.01(15) . . . . ?
P2 Pt1 P1 C3 145.16(17) . . . . ?
Cl1 Pt1 P1 C3 -39.4(4) . . . . ?
Se1 Pt1 P1 C3 -29.96(17) . . . . ?
P1 Pt1 P2 C24 21.62(19) . . . . ?
Cl1 Pt1 P2 C24 -157.74(18) . . . . ?
Se1 Pt1 P2 C24 160.2(3) . . . . ?
P1 Pt1 P2 C30 -101.57(16) . . . . ?
Cl1 Pt1 P2 C30 79.07(16) . . . . ?
Se1 Pt1 P2 C30 37.0(3) . . . . ?
P1 Pt1 P2 C16 143.04(17) . . . . ?
Cl1 Pt1 P2 C16 -36.32(17) . . . . ?
Se1 Pt1 P2 C16 -78.4(3) . . . . ?
C1 Se1 C2 C3 -77.7(4) . . . . ?
Pt1 Se1 C2 C3 22.2(3) . . . . ?
Se1 C2 C3 P1 -48.6(4) . . . . ?
C10 P1 C3 C2 -177.0(3) . . . . ?
C4 P1 C3 C2 -65.2(4) . . . . ?
Pt1 P1 C3 C2 54.1(3) . . . . ?
C10 P1 C4 C9 58.9(4) . . . . ?
C3 P1 C4 C9 -49.9(4) . . . . ?
Pt1 P1 C4 C9 -165.0(3) . . . . ?
C10 P1 C4 C5 -123.2(4) . . . . ?
C3 P1 C4 C5 128.0(4) . . . . ?
Pt1 P1 C4 C5 12.9(4) . . . . ?
C9 C4 C5 C6 -1.0(7) . . . . ?
P1 C4 C5 C6 -178.9(4) . . . . ?
C4 C5 C6 C7 1.5(8) . . . . ?
C5 C6 C7 C8 -1.0(8) . . . . ?
C6 C7 C8 C9 0.1(8) . . . . ?
C7 C8 C9 C4 0.4(7) . . . . ?
C5 C4 C9 C8 0.0(7) . . . . ?
P1 C4 C9 C8 178.0(4) . . . . ?
C4 P1 C10 C11 -167.1(3) . . . . ?
C3 P1 C10 C11 -57.2(4) . . . . ?
Pt1 P1 C10 C11 61.6(4) . . . . ?
C4 P1 C10 C15 10.7(4) . . . . ?
C3 P1 C10 C15 120.7(4) . . . . ?
Pt1 P1 C10 C15 -120.5(3) . . . . ?
C15 C10 C11 C12 0.0(6) . . . . ?
P1 C10 C11 C12 178.0(3) . . . . ?
C10 C11 C12 C13 -0.3(7) . . . . ?
C11 C12 C13 C14 -0.3(7) . . . . ?
C12 C13 C14 C15 1.2(7) . . . . ?
C13 C14 C15 C10 -1.4(7) . . . . ?
C11 C10 C15 C14 0.8(6) . . . . ?
P1 C10 C15 C14 -177.0(3) . . . . ?
C24 P2 C16 C17 81.8(4) . . . . ?
C30 P2 C16 C17 -166.8(3) . . . . ?
Pt1 P2 C16 C17 -47.8(4) . . . . ?
P2 C16 C17 Se2 156.1(2) . . . . ?
C18 Se2 C17 C16 84.8(4) . . . . ?
C17 Se2 C18 C23 6.3(5) . . . . ?
C17 Se2 C18 C19 -177.6(4) . . . . ?
C23 C18 C19 C20 0.3(8) . . . . ?
Se2 C18 C19 C20 -176.1(4) . . . . ?
C18 C19 C20 C21 0.7(8) . . . . ?
C19 C20 C21 C22 -1.6(8) . . . . ?
C20 C21 C22 C23 1.5(8) . . . . ?
C19 C18 C23 C22 -0.3(8) . . . . ?
Se2 C18 C23 C22 175.7(4) . . . . ?
C21 C22 C23 C18 -0.6(8) . . . . ?
C30 P2 C24 C29 -175.0(4) . . . . ?
C16 P2 C24 C29 -65.1(4) . . . . ?
Pt1 P2 C24 C29 59.9(4) . . . . ?
C30 P2 C24 C25 4.8(4) . . . . ?
C16 P2 C24 C25 114.6(4) . . . . ?
Pt1 P2 C24 C25 -120.4(3) . . . . ?
C29 C24 C25 C26 0.2(7) . . . . ?
P2 C24 C25 C26 -179.6(4) . . . . ?
C24 C25 C26 C27 0.5(7) . . . . ?
C25 C26 C27 C28 -0.7(7) . . . . ?
C26 C27 C28 C29 0.1(8) . . . . ?
C27 C28 C29 C24 0.6(7) . . . . ?
C25 C24 C29 C28 -0.7(7) . . . . ?
P2 C24 C29 C28 179.0(4) . . . . ?
C24 P2 C30 C35 69.2(5) . . . . ?
C16 P2 C30 C35 -40.6(5) . . . . ?
Pt1 P2 C30 C35 -160.4(4) . . . . ?
C24 P2 C30 C31 -110.7(4) . . . . ?
C16 P2 C30 C31 139.5(4) . . . . ?
Pt1 P2 C30 C31 19.7(4) . . . . ?
C35 C30 C31 C32 -0.7(7) . . . . ?
P2 C30 C31 C32 179.2(4) . . . . ?
C30 C31 C32 C33 1.4(8) . . . . ?
C31 C32 C33 C34 -1.4(8) . . . . ?
C32 C33 C34 C35 0.8(9) . . . . ?
C33 C34 C35 C30 -0.1(9) . . . . ?
C31 C30 C35 C34 0.1(8) . . . . ?
P2 C30 C35 C34 -179.9(4) . . . . ?
